data_4108329
loop_
_publ_author_name
'Ling Li'
'William W. Brennessel'
'William D. Jones'

_publ_contact_author_address 'Department of Chemistry, University of Rochester, Rochester, New York 14627'
_publ_contact_author_email jones@chem.rochester.edu
_publ_contact_author_name 'William D. Jones'
_publ_section_title
;
 An Efficient Low-Temperature Route to Polycyclic Isoquinoline Salt
 Synthesis via C-H Activation with [Cp*MCl2]2 (M = Rh, Ir)
;
_journal_name_full 'Journal of the American Chemical Society'
_journal_page_first 12414
_journal_page_last 12419
_journal_paper_doi 10.1021/ja802415h
_journal_volume 130
_journal_year 2008
_chemical_formula_moiety 'C24 H29 Cl N O4 Rh'
_chemical_formula_sum 'C24 H29 Cl N O4 Rh'
_chemical_formula_weight 533.84
_chemical_name_common jonll05
_chemical_name_systematic
;
  ?
;
_space_group_IT_number 14
_symmetry_cell_setting monoclinic
_symmetry_space_group_name_Hall '-P 2yn'
_symmetry_space_group_name_H-M 'P 1 21/n 1'
_atom_sites_solution_hydrogens geom
_atom_sites_solution_primary direct
_atom_sites_solution_secondary difmap
_audit_creation_method SHELXL-97
_cell_angle_alpha 90.00
_cell_angle_beta 104.125(3)
_cell_angle_gamma 90.00
_cell_formula_units_Z 4
_cell_length_a 10.083(2)
_cell_length_b 15.994(3)
_cell_length_c 14.848(3)
_cell_measurement_reflns_used 3768
_cell_measurement_temperature 100.0(1)
_cell_measurement_theta_max 32.96
_cell_measurement_theta_min 2.55
_cell_volume 2322.1(8)
_computing_cell_refinement 'SAINT, Bruker'
_computing_data_collection 'APEX2, Bruker'
_computing_data_reduction 'SAINT, Bruker'
_computing_molecular_graphics 'SHELXTL, Bruker'
_computing_publication_material 'Bruker SHELXTL'
_computing_structure_refinement 'SHELXL-97 (Sheldrick, 1997)'
_computing_structure_solution 'SIR97, CNR-IC'
_diffrn_ambient_temperature 100.0(1)
_diffrn_measured_fraction_theta_full 0.991
_diffrn_measured_fraction_theta_max 0.991
_diffrn_measurement_device_type 'Bruker SMART APEX II CCD Platform'
_diffrn_measurement_method 'area detector, \w scans per \f'
_diffrn_radiation_monochromator graphite
_diffrn_radiation_source 'fine-focus sealed tube'
_diffrn_radiation_type MoK\a
_diffrn_radiation_wavelength 0.71073
_diffrn_reflns_av_R_equivalents 0.0278
_diffrn_reflns_av_sigmaI/netI 0.0204
_diffrn_reflns_limit_h_max 14
_diffrn_reflns_limit_h_min -15
_diffrn_reflns_limit_k_max 24
_diffrn_reflns_limit_k_min -24
_diffrn_reflns_limit_l_max 22
_diffrn_reflns_limit_l_min -22
_diffrn_reflns_number 41081
_diffrn_reflns_theta_full 32.57
_diffrn_reflns_theta_max 32.57
_diffrn_reflns_theta_min 1.90
_exptl_absorpt_coefficient_mu 0.881
_exptl_absorpt_correction_T_max 0.8165
_exptl_absorpt_correction_T_min 0.7422
_exptl_absorpt_correction_type multi-scan
_exptl_absorpt_process_details 'SADABS, R. Blessing, Acta Cryst, 1995, 33'
_exptl_crystal_colour yellow-orange
_exptl_crystal_density_diffrn 1.527
_exptl_crystal_description block
_exptl_crystal_F_000 1096
_exptl_crystal_size_max 0.36
_exptl_crystal_size_mid 0.24
_exptl_crystal_size_min 0.24
_refine_diff_density_max 0.551
_refine_diff_density_min -0.561
_refine_diff_density_rms 0.065
_refine_ls_extinction_method none
_refine_ls_goodness_of_fit_ref 1.043
_refine_ls_hydrogen_treatment constr
_refine_ls_matrix_type full
_refine_ls_number_parameters 288
_refine_ls_number_reflns 8369
_refine_ls_number_restraints 0
_refine_ls_restrained_S_all 1.043
_refine_ls_R_factor_all 0.0226
_refine_ls_R_factor_gt 0.0198
_refine_ls_shift/su_max 0.002
_refine_ls_shift/su_mean 0.000
_refine_ls_structure_factor_coef Fsqd
_refine_ls_weighting_details 'calc w=1/[\s^2^(Fo^2^)+(0.0236P)^2^+0.9322P] where P=(Fo^2^+2Fc^2^)/3'
_refine_ls_weighting_scheme calc
_refine_ls_wR_factor_gt 0.0498
_refine_ls_wR_factor_ref 0.0513
_reflns_number_gt 7645
_reflns_number_total 8369
_reflns_threshold_expression >2sigma(I)
_cod_data_source_file ja802415h_si_002_07.cif
_cod_data_source_block jonll05=3a
_cod_database_code 4108329

loop_
_symmetry_equiv_pos_as_xyz
'x, y, z'
'-x+1/2, y+1/2, -z+1/2'
'-x, -y, -z'
'x-1/2, -y-1/2, z-1/2'

loop_
_atom_site_label
_atom_site_type_symbol
_atom_site_fract_x
_atom_site_fract_y
_atom_site_fract_z
_atom_site_U_iso_or_equiv
_atom_site_adp_type
_atom_site_occupancy
_atom_site_symmetry_multiplicity
_atom_site_calc_flag
_atom_site_refinement_flags
Rh1 Rh 0.674942(7) 0.178618(5) 0.304609(5) 0.01011(2) Uani 1 1 d .
Cl1 Cl 0.82517(3) 0.282048(17) 0.395070(18) 0.01646(5) Uani 1 1 d .
N1 N 0.72784(9) 0.09002(6) 0.41223(6) 0.01366(15) Uani 1 1 d .
C1 C 0.52369(10) 0.21447(6) 0.36526(7) 0.01109(16) Uani 1 1 d .
C2 C 0.53069(10) 0.30392(6) 0.39386(7) 0.01248(17) Uani 1 1 d .
O1 O 0.51533(8) 0.36352(5) 0.34230(6) 0.01697(15) Uani 1 1 d .
O2 O 0.56117(8) 0.31075(5) 0.48775(6) 0.01547(14) Uani 1 1 d .
C3 C 0.57880(15) 0.39512(8) 0.52146(9) 0.0253(2) Uani 1 1 d .
H3A H 0.6030 0.3948 0.5895 0.038 Uiso 1 1 calc R
H3B H 0.4934 0.4262 0.4988 0.038 Uiso 1 1 calc R
H3C H 0.6520 0.4220 0.4991 0.038 Uiso 1 1 calc R
C4 C 0.41980(10) 0.16652(6) 0.37829(7) 0.01207(17) Uani 1 1 d .
C5 C 0.30922(11) 0.20219(7) 0.41855(7) 0.01449(17) Uani 1 1 d .
O3 O 0.25542(10) 0.16544(6) 0.47161(7) 0.02535(19) Uani 1 1 d .
O4 O 0.27491(8) 0.28010(5) 0.38853(6) 0.01662(15) Uani 1 1 d .
C6 C 0.18288(13) 0.32390(8) 0.43316(9) 0.0228(2) Uani 1 1 d .
H6A H 0.1603 0.3786 0.4037 0.034 Uiso 1 1 calc R
H6B H 0.2270 0.3316 0.4991 0.034 Uiso 1 1 calc R
H6C H 0.0990 0.2912 0.4269 0.034 Uiso 1 1 calc R
C7 C 0.40233(10) 0.07590(6) 0.35721(7) 0.01330(17) Uani 1 1 d .
C8 C 0.27134(11) 0.04698(7) 0.31211(8) 0.0187(2) Uani 1 1 d .
H8A H 0.1992 0.0863 0.2939 0.022 Uiso 1 1 calc R
C9 C 0.24369(13) -0.03716(8) 0.29330(9) 0.0238(2) Uani 1 1 d .
H9A H 0.1551 -0.0545 0.2602 0.029 Uiso 1 1 calc R
C10 C 0.34663(13) -0.09572(8) 0.32332(9) 0.0243(2) Uani 1 1 d .
H10A H 0.3285 -0.1535 0.3119 0.029 Uiso 1 1 calc R
C11 C 0.47623(12) -0.06916(7) 0.37011(8) 0.0193(2) Uani 1 1 d .
H11A H 0.5456 -0.1095 0.3928 0.023 Uiso 1 1 calc R
C12 C 0.50672(11) 0.01622(6) 0.38458(7) 0.01376(17) Uani 1 1 d .
C13 C 0.65052(11) 0.03295(6) 0.43215(7) 0.01460(18) Uani 1 1 d .
H13A H 0.6901 -0.0024 0.4830 0.018 Uiso 1 1 calc R
C14 C 0.87059(11) 0.09072(8) 0.46741(9) 0.0219(2) Uani 1 1 d .
H14A H 0.8859 0.0431 0.5103 0.033 Uiso 1 1 calc R
H14B H 0.8886 0.1429 0.5029 0.033 Uiso 1 1 calc R
H14C H 0.9323 0.0866 0.4258 0.033 Uiso 1 1 calc R
C15 C 0.54375(11) 0.19105(7) 0.16590(7) 0.01581(19) Uani 1 1 d .
C16 C 0.59427(12) 0.10691(7) 0.17878(7) 0.0180(2) Uani 1 1 d .
C17 C 0.74221(12) 0.10969(7) 0.19170(8) 0.0175(2) Uani 1 1 d .
C18 C 0.78139(11) 0.19379(7) 0.18993(7) 0.01499(18) Uani 1 1 d .
C19 C 0.65854(11) 0.24564(7) 0.17655(7) 0.01384(17) Uani 1 1 d .
C20 C 0.39636(12) 0.21673(9) 0.14502(8) 0.0232(2) Uani 1 1 d .
H20A H 0.3578 0.2158 0.0777 0.035 Uiso 1 1 calc R
H20B H 0.3894 0.2734 0.1686 0.035 Uiso 1 1 calc R
H20C H 0.3456 0.1778 0.1751 0.035 Uiso 1 1 calc R
C21 C 0.51073(15) 0.02857(8) 0.15926(9) 0.0283(3) Uani 1 1 d .
H21A H 0.4950 0.0144 0.0933 0.042 Uiso 1 1 calc R
H21B H 0.4227 0.0374 0.1748 0.042 Uiso 1 1 calc R
H21C H 0.5598 -0.0173 0.1970 0.042 Uiso 1 1 calc R
C22 C 0.83356(15) 0.03473(8) 0.20268(10) 0.0301(3) Uani 1 1 d .
H22A H 0.8114 0.0017 0.1454 0.045 Uiso 1 1 calc R
H22B H 0.8200 0.0005 0.2544 0.045 Uiso 1 1 calc R
H22C H 0.9291 0.0529 0.2154 0.045 Uiso 1 1 calc R
C23 C 0.92342(12) 0.22645(8) 0.19964(9) 0.0206(2) Uani 1 1 d .
H23A H 0.9391 0.2360 0.1379 0.031 Uiso 1 1 calc R
H23B H 0.9897 0.1855 0.2331 0.031 Uiso 1 1 calc R
H23C H 0.9344 0.2792 0.2343 0.031 Uiso 1 1 calc R
C24 C 0.65562(12) 0.33850(7) 0.16658(8) 0.0178(2) Uani 1 1 d .
H24A H 0.6532 0.3534 0.1022 0.027 Uiso 1 1 calc R
H24B H 0.7377 0.3624 0.2080 0.027 Uiso 1 1 calc R
H24C H 0.5741 0.3607 0.1831 0.027 Uiso 1 1 calc R

loop_
_atom_site_aniso_label
_atom_site_aniso_U_11
_atom_site_aniso_U_22
_atom_site_aniso_U_33
_atom_site_aniso_U_23
_atom_site_aniso_U_13
_atom_site_aniso_U_12
Rh1 0.01007(4) 0.01069(4) 0.01038(4) 0.00036(2) 0.00404(3) 0.00021(2)
Cl1 0.01337(10) 0.01973(11) 0.01611(11) -0.00191(9) 0.00326(8) -0.00378(8)
N1 0.0124(4) 0.0142(4) 0.0147(4) 0.0016(3) 0.0039(3) 0.0027(3)
C1 0.0110(4) 0.0125(4) 0.0096(4) 0.0014(3) 0.0023(3) 0.0013(3)
C2 0.0112(4) 0.0130(4) 0.0142(4) 0.0003(3) 0.0048(3) 0.0014(3)
O1 0.0178(3) 0.0137(3) 0.0206(4) 0.0045(3) 0.0068(3) 0.0020(3)
O2 0.0203(4) 0.0123(3) 0.0144(3) -0.0021(3) 0.0052(3) 0.0001(3)
C3 0.0354(7) 0.0154(5) 0.0257(6) -0.0074(4) 0.0088(5) -0.0022(5)
C4 0.0114(4) 0.0135(4) 0.0119(4) 0.0014(3) 0.0041(3) 0.0017(3)
C5 0.0125(4) 0.0161(4) 0.0153(4) 0.0016(3) 0.0043(3) 0.0018(3)
O3 0.0272(4) 0.0252(4) 0.0306(5) 0.0101(4) 0.0203(4) 0.0070(4)
O4 0.0143(3) 0.0164(4) 0.0211(4) 0.0038(3) 0.0080(3) 0.0052(3)
C6 0.0185(5) 0.0240(6) 0.0283(6) 0.0006(4) 0.0102(4) 0.0086(4)
C7 0.0137(4) 0.0136(4) 0.0133(4) 0.0001(3) 0.0047(3) -0.0017(3)
C8 0.0146(4) 0.0204(5) 0.0204(5) 0.0002(4) 0.0029(4) -0.0039(4)
C9 0.0206(5) 0.0242(6) 0.0263(6) -0.0044(5) 0.0052(4) -0.0095(4)
C10 0.0270(6) 0.0172(5) 0.0312(6) -0.0058(4) 0.0124(5) -0.0083(4)
C11 0.0226(5) 0.0133(4) 0.0244(5) -0.0003(4) 0.0101(4) -0.0013(4)
C12 0.0149(4) 0.0134(4) 0.0141(4) 0.0001(3) 0.0057(3) -0.0010(3)
C13 0.0162(4) 0.0132(4) 0.0150(4) 0.0019(3) 0.0051(4) 0.0031(3)
C14 0.0126(4) 0.0244(5) 0.0261(6) 0.0077(4) -0.0004(4) 0.0024(4)
C15 0.0166(4) 0.0214(5) 0.0098(4) -0.0012(3) 0.0039(3) -0.0024(4)
C16 0.0251(5) 0.0177(5) 0.0133(4) -0.0039(4) 0.0084(4) -0.0060(4)
C17 0.0253(5) 0.0137(4) 0.0177(5) -0.0006(4) 0.0132(4) 0.0013(4)
C18 0.0175(5) 0.0148(4) 0.0157(4) 0.0013(3) 0.0097(4) 0.0014(4)
C19 0.0167(4) 0.0150(4) 0.0110(4) 0.0012(3) 0.0058(3) 0.0009(3)
C20 0.0153(5) 0.0377(7) 0.0149(5) 0.0030(4) 0.0006(4) -0.0019(5)
C21 0.0412(7) 0.0253(6) 0.0221(6) -0.0102(5) 0.0150(5) -0.0163(5)
C22 0.0408(8) 0.0163(5) 0.0414(8) 0.0034(5) 0.0260(6) 0.0078(5)
C23 0.0182(5) 0.0210(5) 0.0261(6) 0.0047(4) 0.0120(4) 0.0014(4)
C24 0.0223(5) 0.0148(4) 0.0183(5) 0.0039(4) 0.0090(4) 0.0034(4)

loop_
_atom_type_symbol
_atom_type_description
_atom_type_scat_dispersion_real
_atom_type_scat_dispersion_imag
_atom_type_scat_source
C C 0.0033 0.0016 'International Tables Vol C Tables 4.2.6.8 and 6.1.1.4'
H H 0.0000 0.0000 'International Tables Vol C Tables 4.2.6.8 and 6.1.1.4'
N N 0.0061 0.0033 'International Tables Vol C Tables 4.2.6.8 and 6.1.1.4'
O O 0.0106 0.0060 'International Tables Vol C Tables 4.2.6.8 and 6.1.1.4'
Cl Cl 0.1484 0.1585 'International Tables Vol C Tables 4.2.6.8 and 6.1.1.4'
Rh Rh -1.1178 0.9187 'International Tables Vol C Tables 4.2.6.8 and 6.1.1.4'

loop_
_geom_angle_atom_site_label_1
_geom_angle_atom_site_label_2
_geom_angle_atom_site_label_3
_geom_angle
C1 Rh1 N1 86.11(4)
C1 Rh1 C19 110.26(4)
N1 Rh1 C19 162.94(4)
C1 Rh1 C15 92.59(4)
N1 Rh1 C15 139.97(4)
C19 Rh1 C15 38.57(4)
C1 Rh1 C16 111.44(4)
N1 Rh1 C16 105.64(4)
C19 Rh1 C16 64.65(4)
C15 Rh1 C16 38.60(4)
C1 Rh1 C18 149.04(4)
N1 Rh1 C18 124.84(4)
C19 Rh1 C18 38.88(4)
C15 Rh1 C18 64.01(4)
C16 Rh1 C18 63.35(4)
C1 Rh1 C17 149.87(4)
N1 Rh1 C17 99.76(4)
C19 Rh1 C17 63.72(4)
C15 Rh1 C17 63.97(4)
C16 Rh1 C17 38.47(4)
C18 Rh1 C17 36.51(4)
C1 Rh1 Cl1 89.82(3)
N1 Rh1 Cl1 91.75(3)
C19 Rh1 Cl1 93.02(3)
C15 Rh1 Cl1 128.27(3)
C16 Rh1 Cl1 153.00(3)
C18 Rh1 Cl1 89.81(3)
C17 Rh1 Cl1 119.24(3)
C13 N1 C14 116.38(9)
C13 N1 Rh1 126.82(7)
C14 N1 Rh1 116.72(7)
C4 C1 C2 119.30(9)
C4 C1 Rh1 126.53(8)
C2 C1 Rh1 114.13(7)
O1 C2 O2 123.31(10)
O1 C2 C1 125.96(10)
O2 C2 C1 110.70(8)
C2 O2 C3 114.31(9)
O2 C3 H3A 109.5
O2 C3 H3B 109.5
H3A C3 H3B 109.5
O2 C3 H3C 109.5
H3A C3 H3C 109.5
H3B C3 H3C 109.5
C1 C4 C7 125.52(9)
C1 C4 C5 121.28(9)
C7 C4 C5 113.19(9)
O3 C5 O4 123.16(10)
O3 C5 C4 124.66(10)
O4 C5 C4 112.18(9)
C5 O4 C6 116.13(9)
O4 C6 H6A 109.5
O4 C6 H6B 109.5
H6A C6 H6B 109.5
O4 C6 H6C 109.5
H6A C6 H6C 109.5
H6B C6 H6C 109.5
C8 C7 C12 117.69(10)
C8 C7 C4 118.12(9)
C12 C7 C4 124.07(9)
C9 C8 C7 122.28(11)
C9 C8 H8A 118.9
C7 C8 H8A 118.9
C10 C9 C8 119.44(11)
C10 C9 H9A 120.3
C8 C9 H9A 120.3
C9 C10 C11 119.53(11)
C9 C10 H10A 120.2
C11 C10 H10A 120.2
C10 C11 C12 121.21(11)
C10 C11 H11A 119.4
C12 C11 H11A 119.4
C11 C12 C7 119.70(10)
C11 C12 C13 113.75(9)
C7 C12 C13 126.51(9)
N1 C13 C12 126.98(10)
N1 C13 H13A 116.5
C12 C13 H13A 116.5
N1 C14 H14A 109.5
N1 C14 H14B 109.5
H14A C14 H14B 109.5
N1 C14 H14C 109.5
H14A C14 H14C 109.5
H14B C14 H14C 109.5
C19 C15 C16 107.88(10)
C19 C15 C20 126.25(11)
C16 C15 C20 125.88(10)
C19 C15 Rh1 70.16(6)
C16 C15 Rh1 70.91(6)
C20 C15 Rh1 124.45(8)
C15 C16 C17 107.91(9)
C15 C16 C21 126.44(11)
C17 C16 C21 124.06(11)
C15 C16 Rh1 70.49(6)
C17 C16 Rh1 73.41(6)
C21 C16 Rh1 133.02(8)
C18 C17 C16 108.08(10)
C18 C17 C22 126.95(11)
C16 C17 C22 124.96(11)
C18 C17 Rh1 71.41(6)
C16 C17 Rh1 68.12(6)
C22 C17 Rh1 127.02(9)
C17 C18 C19 108.22(10)
C17 C18 C23 126.80(10)
C19 C18 C23 124.97(10)
C17 C18 Rh1 72.08(6)
C19 C18 Rh1 67.50(5)
C23 C18 Rh1 126.14(8)
C15 C19 C18 107.76(9)
C15 C19 C24 127.01(10)
C18 C19 C24 124.96(10)
C15 C19 Rh1 71.27(6)
C18 C19 Rh1 73.62(6)
C24 C19 Rh1 125.34(7)
C15 C20 H20A 109.5
C15 C20 H20B 109.5
H20A C20 H20B 109.5
C15 C20 H20C 109.5
H20A C20 H20C 109.5
H20B C20 H20C 109.5
C16 C21 H21A 109.5
C16 C21 H21B 109.5
H21A C21 H21B 109.5
C16 C21 H21C 109.5
H21A C21 H21C 109.5
H21B C21 H21C 109.5
C17 C22 H22A 109.5
C17 C22 H22B 109.5
H22A C22 H22B 109.5
C17 C22 H22C 109.5
H22A C22 H22C 109.5
H22B C22 H22C 109.5
C18 C23 H23A 109.5
C18 C23 H23B 109.5
H23A C23 H23B 109.5
C18 C23 H23C 109.5
H23A C23 H23C 109.5
H23B C23 H23C 109.5
C19 C24 H24A 109.5
C19 C24 H24B 109.5
H24A C24 H24B 109.5
C19 C24 H24C 109.5
H24A C24 H24C 109.5
H24B C24 H24C 109.5

loop_
_geom_bond_atom_site_label_1
_geom_bond_atom_site_label_2
_geom_bond_distance
Rh1 C1 2.0337(10)
Rh1 N1 2.1047(9)
Rh1 C19 2.1536(11)
Rh1 C15 2.1683(11)
Rh1 C16 2.1738(11)
Rh1 C18 2.2365(11)
Rh1 C17 2.2452(11)
Rh1 Cl1 2.4170(4)
N1 C13 1.2810(14)
N1 C14 1.4723(14)
C1 C4 1.3497(14)
C1 C2 1.4891(15)
C2 O1 1.2087(13)
C2 O2 1.3567(13)
O2 C3 1.4353(14)
C3 H3A 0.9800
C3 H3B 0.9800
C3 H3C 0.9800
C4 C7 1.4842(15)
C4 C5 1.5005(14)
C5 O3 1.2120(13)
C5 O4 1.3401(13)
O4 C6 1.4460(14)
C6 H6A 0.9800
C6 H6B 0.9800
C6 H6C 0.9800
C7 C8 1.4054(15)
C7 C12 1.4055(15)
C8 C9 1.3888(17)
C8 H8A 0.9500
C9 C10 1.3882(19)
C9 H9A 0.9500
C10 C11 1.3884(17)
C10 H10A 0.9500
C11 C12 1.4047(15)
C11 H11A 0.9500
C12 C13 1.4741(15)
C13 H13A 0.9500
C14 H14A 0.9800
C14 H14B 0.9800
C14 H14C 0.9800
C15 C19 1.4274(15)
C15 C16 1.4351(16)
C15 C20 1.4994(16)
C16 C17 1.4574(17)
C16 C21 1.4982(16)
C17 C18 1.4040(15)
C17 C22 1.4964(17)
C18 C19 1.4634(15)
C18 C23 1.4979(16)
C19 C24 1.4922(15)
C20 H20A 0.9800
C20 H20B 0.9800
C20 H20C 0.9800
C21 H21A 0.9800
C21 H21B 0.9800
C21 H21C 0.9800
C22 H22A 0.9800
C22 H22B 0.9800
C22 H22C 0.9800
C23 H23A 0.9800
C23 H23B 0.9800
C23 H23C 0.9800
C24 H24A 0.9800
C24 H24B 0.9800
C24 H24C 0.9800

loop_
_geom_torsion_atom_site_label_1
_geom_torsion_atom_site_label_2
_geom_torsion_atom_site_label_3
_geom_torsion_atom_site_label_4
_geom_torsion
C1 Rh1 N1 C13 57.84(9)
C19 Rh1 N1 C13 -106.23(14)
C15 Rh1 N1 C13 -31.55(12)
C16 Rh1 N1 C13 -53.35(10)
C18 Rh1 N1 C13 -121.46(9)
C17 Rh1 N1 C13 -92.38(9)
Cl1 Rh1 N1 C13 147.55(9)
C1 Rh1 N1 C14 -125.61(8)
C19 Rh1 N1 C14 70.32(16)
C15 Rh1 N1 C14 145.00(8)
C16 Rh1 N1 C14 123.20(8)
C18 Rh1 N1 C14 55.09(9)
C17 Rh1 N1 C14 84.17(8)
Cl1 Rh1 N1 C14 -35.90(8)
N1 Rh1 C1 C4 -60.95(9)
C19 Rh1 C1 C4 114.13(9)
C15 Rh1 C1 C4 78.98(9)
C16 Rh1 C1 C4 44.34(10)
C18 Rh1 C1 C4 117.95(10)
C17 Rh1 C1 C4 41.84(13)
Cl1 Rh1 C1 C4 -152.72(9)
N1 Rh1 C1 C2 121.25(7)
C19 Rh1 C1 C2 -63.67(8)
C15 Rh1 C1 C2 -98.82(7)
C16 Rh1 C1 C2 -133.46(7)
C18 Rh1 C1 C2 -59.85(11)
C17 Rh1 C1 C2 -135.96(8)
Cl1 Rh1 C1 C2 29.48(7)
C4 C1 C2 O1 -112.28(12)
Rh1 C1 C2 O1 65.70(12)
C4 C1 C2 O2 69.52(12)
Rh1 C1 C2 O2 -112.51(8)
O1 C2 O2 C3 -2.16(15)
C1 C2 O2 C3 176.10(9)
C2 C1 C4 C7 -177.20(9)
Rh1 C1 C4 C7 5.10(15)
C2 C1 C4 C5 1.73(15)
Rh1 C1 C4 C5 -175.97(7)
C1 C4 C5 O3 -142.75(12)
C7 C4 C5 O3 36.31(15)
C1 C4 C5 O4 37.75(14)
C7 C4 C5 O4 -143.19(9)
O3 C5 O4 C6 8.69(16)
C4 C5 O4 C6 -171.80(9)
C1 C4 C7 C8 -136.06(11)
C5 C4 C7 C8 44.93(13)
C1 C4 C7 C12 48.04(16)
C5 C4 C7 C12 -130.97(10)
C12 C7 C8 C9 -0.85(17)
C4 C7 C8 C9 -177.02(11)
C7 C8 C9 C10 2.90(19)
C8 C9 C10 C11 -1.21(19)
C9 C10 C11 C12 -2.48(18)
C10 C11 C12 C7 4.54(17)
C10 C11 C12 C13 -177.70(10)
C8 C7 C12 C11 -2.82(15)
C4 C7 C12 C11 173.10(10)
C8 C7 C12 C13 179.74(10)
C4 C7 C12 C13 -4.34(16)
C14 N1 C13 C12 -176.72(10)
Rh1 N1 C13 C12 -0.16(16)
C11 C12 C13 N1 137.37(11)
C7 C12 C13 N1 -45.06(17)
C1 Rh1 C15 C19 119.95(7)
N1 Rh1 C15 C19 -153.02(6)
C16 Rh1 C15 C19 -118.04(9)
C18 Rh1 C15 C19 -38.95(6)
C17 Rh1 C15 C19 -79.75(7)
Cl1 Rh1 C15 C19 28.13(7)
C1 Rh1 C15 C16 -122.01(6)
N1 Rh1 C15 C16 -34.97(9)
C19 Rh1 C15 C16 118.04(9)
C18 Rh1 C15 C16 79.09(7)
C17 Rh1 C15 C16 38.29(6)
Cl1 Rh1 C15 C16 146.18(5)
C1 Rh1 C15 C20 -1.03(10)
N1 Rh1 C15 C20 86.00(11)
C19 Rh1 C15 C20 -120.98(13)
C16 Rh1 C15 C20 120.97(12)
C18 Rh1 C15 C20 -159.94(11)
C17 Rh1 C15 C20 159.26(11)
Cl1 Rh1 C15 C20 -92.85(10)
C19 C15 C16 C17 -3.62(12)
C20 C15 C16 C17 176.41(10)
Rh1 C15 C16 C17 -64.35(7)
C19 C15 C16 C21 -169.61(10)
C20 C15 C16 C21 10.42(17)
Rh1 C15 C16 C21 129.66(11)
C19 C15 C16 Rh1 60.73(7)
C20 C15 C16 Rh1 -119.23(11)
C1 Rh1 C16 C15 65.52(7)
N1 Rh1 C16 C15 157.49(6)
C19 Rh1 C16 C15 -37.51(6)
C18 Rh1 C16 C15 -80.96(7)
C17 Rh1 C16 C15 -116.49(9)
Cl1 Rh1 C16 C15 -74.24(10)
C1 Rh1 C16 C17 -177.99(6)
N1 Rh1 C16 C17 -86.02(6)
C19 Rh1 C16 C17 78.98(7)
C15 Rh1 C16 C17 116.49(9)
C18 Rh1 C16 C17 35.53(6)
Cl1 Rh1 C16 C17 42.25(11)
C1 Rh1 C16 C21 -56.57(14)
N1 Rh1 C16 C21 35.40(13)
C19 Rh1 C16 C21 -159.60(14)
C15 Rh1 C16 C21 -122.09(15)
C18 Rh1 C16 C21 156.95(14)
C17 Rh1 C16 C21 121.42(15)
Cl1 Rh1 C16 C21 163.67(9)
C15 C16 C17 C18 1.96(12)
C21 C16 C17 C18 168.36(10)
Rh1 C16 C17 C18 -60.49(8)
C15 C16 C17 C22 -176.82(11)
C21 C16 C17 C22 -10.42(18)
Rh1 C16 C17 C22 120.73(11)
C15 C16 C17 Rh1 62.45(7)
C21 C16 C17 Rh1 -131.15(11)
C1 Rh1 C17 C18 122.94(9)
N1 Rh1 C17 C18 -137.89(7)
C19 Rh1 C17 C18 37.62(7)
C15 Rh1 C17 C18 80.79(7)
C16 Rh1 C17 C18 119.21(10)
Cl1 Rh1 C17 C18 -40.31(7)
C1 Rh1 C17 C16 3.73(11)
N1 Rh1 C17 C16 102.90(7)
C19 Rh1 C17 C16 -81.59(7)
C15 Rh1 C17 C16 -38.42(6)
C18 Rh1 C17 C16 -119.21(10)
Cl1 Rh1 C17 C16 -159.52(5)
C1 Rh1 C17 C22 -114.33(12)
N1 Rh1 C17 C22 -15.16(11)
C19 Rh1 C17 C22 160.35(12)
C15 Rh1 C17 C22 -156.48(12)
C16 Rh1 C17 C22 -118.06(13)
C18 Rh1 C17 C22 122.73(14)
Cl1 Rh1 C17 C22 82.42(11)
C16 C17 C18 C19 0.44(12)
C22 C17 C18 C19 179.19(11)
Rh1 C17 C18 C19 -58.00(7)
C16 C17 C18 C23 -179.41(10)
C22 C17 C18 C23 -0.66(19)
Rh1 C17 C18 C23 122.15(11)
C16 C17 C18 Rh1 58.43(7)
C22 C17 C18 Rh1 -122.82(12)
C1 Rh1 C18 C17 -125.03(9)
N1 Rh1 C18 C17 53.63(8)
C19 Rh1 C18 C17 -119.32(10)
C15 Rh1 C18 C17 -80.68(7)
C16 Rh1 C18 C17 -37.41(7)
Cl1 Rh1 C18 C17 145.63(7)
C1 Rh1 C18 C19 -5.71(11)
N1 Rh1 C18 C19 172.95(6)
C15 Rh1 C18 C19 38.64(6)
C16 Rh1 C18 C19 81.91(7)
C17 Rh1 C18 C19 119.32(10)
Cl1 Rh1 C18 C19 -95.05(6)
C1 Rh1 C18 C23 112.05(11)
N1 Rh1 C18 C23 -69.29(10)
C19 Rh1 C18 C23 117.76(12)
C15 Rh1 C18 C23 156.40(11)
C16 Rh1 C18 C23 -160.33(11)
C17 Rh1 C18 C23 -122.92(12)
Cl1 Rh1 C18 C23 22.71(9)
C16 C15 C19 C18 3.88(11)
C20 C15 C19 C18 -176.16(10)
Rh1 C15 C19 C18 65.08(7)
C16 C15 C19 C24 178.18(10)
C20 C15 C19 C24 -1.86(17)
Rh1 C15 C19 C24 -120.62(11)
C16 C15 C19 Rh1 -61.21(7)
C20 C15 C19 Rh1 118.76(11)
C17 C18 C19 C15 -2.68(12)
C23 C18 C19 C15 177.17(10)
Rh1 C18 C19 C15 -63.54(7)
C17 C18 C19 C24 -177.13(10)
C23 C18 C19 C24 2.72(17)
Rh1 C18 C19 C24 122.02(10)
C17 C18 C19 Rh1 60.85(8)
C23 C18 C19 Rh1 -119.29(11)
C1 Rh1 C19 C15 -67.31(7)
N1 Rh1 C19 C15 95.72(14)
C16 Rh1 C19 C15 37.54(6)
C18 Rh1 C19 C15 115.81(9)
C17 Rh1 C19 C15 80.46(7)
Cl1 Rh1 C19 C15 -158.24(6)
C1 Rh1 C19 C18 176.87(6)
N1 Rh1 C19 C18 -20.09(16)
C15 Rh1 C19 C18 -115.81(9)
C16 Rh1 C19 C18 -78.27(7)
C17 Rh1 C19 C18 -35.35(6)
Cl1 Rh1 C19 C18 85.95(6)
C1 Rh1 C19 C24 55.29(10)
N1 Rh1 C19 C24 -141.67(12)
C15 Rh1 C19 C24 122.60(12)
C16 Rh1 C19 C24 160.14(11)
C18 Rh1 C19 C24 -121.58(12)
C17 Rh1 C19 C24 -156.93(11)
Cl1 Rh1 C19 C24 -35.64(9)
